data_1564336
loop_
_publ_author_name
'Xu, Yankun'
'Xu, Weiwei'
'Chen, Xinyang'
'Luo, Xiai'
'Lu, Haiyan'
'Zhang, Minghao'
'Yang, Xiumei'
'Deng, Guobo'
'Liang, Yun'
'Yang, Yuan'

_publ_section_title
;
 Me3SiSiMe2(OnBu): a disilane reagent for the synthesis of diverse
 silacycles via Brook- and retro-Brook-type rearrangement
;
_journal_name_full 'Chemical Science'
_journal_paper_doi 10.1039/D1SC03487A
_journal_year 2021
_chemical_formula_sum 'C20 H20 F N Si'
_chemical_formula_weight 321.46
_space_group_crystal_system orthorhombic
_space_group_IT_number 61
_space_group_name_Hall '-P 2ac 2ab'
_space_group_name_H-M_alt 'P b c a'
_atom_sites_solution_hydrogens geom
_audit_creation_method SHELXL-2014
_audit_update_record
;
2020-10-24 deposited with the CCDC.	2021-08-02 downloaded from the CCDC.
;
_cell_angle_alpha 90
_cell_angle_beta 90
_cell_angle_gamma 90
_cell_formula_units_Z 8
_cell_length_a 12.1901(7)
_cell_length_b 10.4424(6)
_cell_length_c 26.4680(16)
_cell_measurement_reflns_used 7615
_cell_measurement_temperature 296(2)
_cell_measurement_theta_max 23.88
_cell_measurement_theta_min 2.27
_cell_volume 3369.2(3)
_computing_cell_refinement 'Bruker SAINT'
_computing_data_collection 'Bruker APEX2'
_computing_data_reduction 'Bruker SAINT'
_computing_molecular_graphics 'Bruker SHELXTL'
_computing_publication_material 'Bruker SHELXTL'
_computing_structure_refinement 'SHELXL-2014 (Sheldrick, 2014)'
_computing_structure_solution 'SHELXS-97 (Sheldrick 2008)'
_diffrn_ambient_temperature 296(2)
_diffrn_measured_fraction_theta_full 0.974
_diffrn_measured_fraction_theta_max 1.000
_diffrn_measurement_device_type 'Bruker APEX-II CCD'
_diffrn_measurement_method '\f and \w scans'
_diffrn_radiation_type MoK\a
_diffrn_radiation_wavelength 0.71073
_diffrn_reflns_av_R_equivalents 0.0351
_diffrn_reflns_av_unetI/netI 0.0159
_diffrn_reflns_Laue_measured_fraction_full 0.974
_diffrn_reflns_Laue_measured_fraction_max 1.000
_diffrn_reflns_limit_h_max 14
_diffrn_reflns_limit_h_min -14
_diffrn_reflns_limit_k_max 12
_diffrn_reflns_limit_k_min -12
_diffrn_reflns_limit_l_max 31
_diffrn_reflns_limit_l_min -31
_diffrn_reflns_number 33084
_diffrn_reflns_point_group_measured_fraction_full 0.974
_diffrn_reflns_point_group_measured_fraction_max 1.000
_diffrn_reflns_theta_full 25.242
_diffrn_reflns_theta_max 25.008
_diffrn_reflns_theta_min 2.271
_exptl_absorpt_coefficient_mu 0.148
_exptl_absorpt_correction_type none
_exptl_crystal_density_diffrn 1.267
_exptl_crystal_description block
_exptl_crystal_F_000 1360
_exptl_crystal_size_max 0.230
_exptl_crystal_size_mid 0.220
_exptl_crystal_size_min 0.190
_refine_diff_density_max 0.208
_refine_diff_density_min -0.223
_refine_diff_density_rms 0.032
_refine_ls_extinction_method none
_refine_ls_goodness_of_fit_ref 1.051
_refine_ls_hydrogen_treatment constr
_refine_ls_matrix_type full
_refine_ls_number_parameters 208
_refine_ls_number_reflns 2973
_refine_ls_number_restraints 0
_refine_ls_restrained_S_all 1.051
_refine_ls_R_factor_all 0.0552
_refine_ls_R_factor_gt 0.0409
_refine_ls_shift/su_max 0.000
_refine_ls_shift/su_mean 0.000
_refine_ls_structure_factor_coef Fsqd
_refine_ls_weighting_details 'w=1/[\s^2^(Fo^2^)+(0.0502P)^2^+1.2321P] where P=(Fo^2^+2Fc^2^)/3'
_refine_ls_weighting_scheme calc
_refine_ls_wR_factor_gt 0.1054
_refine_ls_wR_factor_ref 0.1122
_reflns_Friedel_coverage 0.000
_reflns_number_gt 2356
_reflns_number_total 2973
_reflns_threshold_expression 'I > 2\s(I)'
_cod_data_source_file d1sc03487a2.cif
_cod_data_source_block zxm344
_cod_database_code 1564336
_shelx_space_group_comment
; 
The symmetry employed for this shelxl refinement is uniquely defined 
by the following loop, which should always be used as a source of 
symmetry information in preference to the above space-group names. 
They are only intended as comments. 
;
_shelx_estimated_absorpt_t_min 0.967
_shelx_estimated_absorpt_t_max 0.972
_shelxl_version_number 2014-3

loop_
_space_group_symop_operation_xyz
'x, y, z'
'x+1/2, -y+1/2, -z'
'-x, y+1/2, -z+1/2'
'-x+1/2, -y, z+1/2'
'-x, -y, -z'
'-x-1/2, y-1/2, z'
'x, -y-1/2, z-1/2'
'x-1/2, y, -z-1/2'

loop_
_atom_site_label
_atom_site_type_symbol
_atom_site_fract_x
_atom_site_fract_y
_atom_site_fract_z
_atom_site_U_iso_or_equiv
_atom_site_adp_type
_atom_site_occupancy
_atom_site_site_symmetry_order
_atom_site_calc_flag
_atom_site_refinement_flags_posn
_atom_site_refinement_flags_adp
_atom_site_refinement_flags_occupancy
_atom_site_disorder_assembly
_atom_site_disorder_group
Si1 Si 0.68214(5) 0.06985(6) 0.31651(2) 0.05260(19) Uani 1 1 d . . . . .
F1 F 0.65599(14) 0.13694(18) 0.71017(5) 0.0996(5) Uani 1 1 d . . . . .
N1 N 0.62627(13) 0.09229(14) 0.50589(6) 0.0456(4) Uani 1 1 d . . . . .
C20 C 0.6035(2) -0.0058(2) 0.26448(9) 0.0750(7) Uani 1 1 d . . . . .
H20A H 0.5365 -0.0407 0.2776 0.113 Uiso 1 1 calc R U . . .
H20B H 0.5870 0.0574 0.2392 0.113 Uiso 1 1 calc R U . . .
H20C H 0.6465 -0.0731 0.2497 0.113 Uiso 1 1 calc R U . . .
C18 C 0.70152(16) -0.03262(18) 0.37465(7) 0.0499(5) Uani 1 1 d . . . . .
H18A H 0.6446 -0.0973 0.3768 0.060 Uiso 1 1 calc R U . . .
H18B H 0.7724 -0.0748 0.3739 0.060 Uiso 1 1 calc R U . . .
C15 C 0.69423(13) 0.06069(16) 0.41997(7) 0.0402(4) Uani 1 1 d . . . . .
C16 C 0.65010(15) -0.00417(17) 0.46747(7) 0.0455(4) Uani 1 1 d . . . . .
H16A H 0.5838 -0.0513 0.4594 0.055 Uiso 1 1 calc R U . . .
H16B H 0.7040 -0.0643 0.4803 0.055 Uiso 1 1 calc R U . . .
C5 C 0.64008(15) 0.08513(19) 0.55746(7) 0.0483(5) Uani 1 1 d . . . . .
C6 C 0.60617(15) 0.2035(2) 0.57821(8) 0.0521(5) Uani 1 1 d . . . . .
C1 C 0.61175(18) 0.2205(2) 0.63080(9) 0.0654(6) Uani 1 1 d . . . . .
H1 H 0.5903 0.2970 0.6458 0.078 Uiso 1 1 calc R U . . .
C2 C 0.6493(2) 0.1217(3) 0.65866(9) 0.0703(7) Uani 1 1 d . . . . .
C17 C 0.80753(14) 0.11802(18) 0.43181(8) 0.0495(5) Uani 1 1 d . . . . .
H17A H 0.8361 0.1591 0.4022 0.074 Uiso 1 1 calc R U . . .
H17B H 0.8007 0.1797 0.4585 0.074 Uiso 1 1 calc R U . . .
H17C H 0.8565 0.0510 0.4422 0.074 Uiso 1 1 calc R U . . .
C14 C 0.61475(13) 0.16708(15) 0.40453(7) 0.0404(4) Uani 1 1 d . . . . .
C13 C 0.59942(15) 0.18888(18) 0.35286(8) 0.0487(5) Uani 1 1 d . . . . .
C12 C 0.52713(17) 0.28572(19) 0.33863(9) 0.0588(5) Uani 1 1 d . . . . .
H12 H 0.5163 0.3031 0.3045 0.071 Uiso 1 1 calc R U . . .
C11 C 0.47143(18) 0.3561(2) 0.37457(9) 0.0634(6) Uani 1 1 d . . . . .
H11 H 0.4224 0.4192 0.3644 0.076 Uiso 1 1 calc R U . . .
C10 C 0.48757(16) 0.33411(18) 0.42521(9) 0.0548(5) Uani 1 1 d . . . . .
H10 H 0.4496 0.3824 0.4490 0.066 Uiso 1 1 calc R U . . .
C9 C 0.56076(14) 0.23946(16) 0.44104(7) 0.0429(4) Uani 1 1 d . . . . .
C8 C 0.58272(14) 0.21107(17) 0.49398(7) 0.0450(5) Uani 1 1 d . . . . .
C7 C 0.57071(15) 0.28035(19) 0.53737(8) 0.0528(5) Uani 1 1 d . . . . .
H7 H 0.5439 0.3635 0.5397 0.063 Uiso 1 1 calc R U . . .
C3 C 0.68082(18) 0.0044(3) 0.63913(9) 0.0694(7) Uani 1 1 d . . . . .
H3 H 0.7045 -0.0604 0.6606 0.083 Uiso 1 1 calc R U . . .
C4 C 0.67703(16) -0.0160(2) 0.58763(8) 0.0583(5) Uani 1 1 d . . . . .
H4 H 0.6982 -0.0938 0.5736 0.070 Uiso 1 1 calc R U . . .
C19 C 0.8118(2) 0.1369(2) 0.29039(9) 0.0738(7) Uani 1 1 d . . . . .
H19A H 0.8531 0.1763 0.3171 0.111 Uiso 1 1 calc R U . . .
H19B H 0.8543 0.0693 0.2755 0.111 Uiso 1 1 calc R U . . .
H19C H 0.7949 0.1998 0.2651 0.111 Uiso 1 1 calc R U . . .

loop_
_atom_site_aniso_label
_atom_site_aniso_U_11
_atom_site_aniso_U_22
_atom_site_aniso_U_33
_atom_site_aniso_U_23
_atom_site_aniso_U_13
_atom_site_aniso_U_12
Si1 0.0519(3) 0.0519(3) 0.0540(4) -0.0065(3) -0.0024(3) -0.0010(3)
F1 0.1060(12) 0.1361(15) 0.0567(9) -0.0048(9) -0.0066(8) -0.0103(11)
N1 0.0451(9) 0.0367(8) 0.0550(10) -0.0002(7) 0.0013(7) 0.0022(7)
C20 0.0744(16) 0.0833(17) 0.0672(16) -0.0126(13) -0.0091(12) -0.0037(14)
C18 0.0476(11) 0.0390(10) 0.0631(13) -0.0085(9) -0.0005(9) 0.0035(9)
C15 0.0347(9) 0.0323(8) 0.0536(11) -0.0021(8) -0.0026(8) 0.0018(7)
C16 0.0432(10) 0.0324(9) 0.0608(12) -0.0007(8) -0.0018(9) 0.0017(8)
C5 0.0390(10) 0.0517(11) 0.0543(12) 0.0021(9) 0.0001(8) -0.0063(9)
C6 0.0416(10) 0.0555(11) 0.0590(13) -0.0056(10) 0.0049(9) -0.0052(9)
C1 0.0573(13) 0.0740(15) 0.0650(15) -0.0139(12) 0.0035(11) -0.0087(12)
C2 0.0614(14) 0.0971(19) 0.0524(14) -0.0033(14) -0.0014(11) -0.0106(14)
C17 0.0372(10) 0.0437(10) 0.0675(13) 0.0000(9) -0.0049(9) 0.0004(8)
C14 0.0332(9) 0.0326(8) 0.0554(12) 0.0012(8) -0.0037(8) -0.0016(7)
C13 0.0430(10) 0.0437(10) 0.0593(13) 0.0012(9) -0.0061(9) -0.0016(8)
C12 0.0576(12) 0.0541(12) 0.0647(13) 0.0089(11) -0.0130(10) 0.0049(10)
C11 0.0516(12) 0.0516(12) 0.0868(17) 0.0105(12) -0.0116(11) 0.0160(10)
C10 0.0447(11) 0.0412(10) 0.0786(15) -0.0003(10) 0.0010(10) 0.0095(9)
C9 0.0345(9) 0.0319(9) 0.0624(12) 0.0001(8) 0.0001(8) 0.0008(7)
C8 0.0374(9) 0.0359(9) 0.0618(12) 0.0000(9) 0.0049(8) 0.0014(8)
C7 0.0466(11) 0.0431(10) 0.0687(14) -0.0071(10) 0.0072(10) 0.0030(9)
C3 0.0599(14) 0.0855(18) 0.0629(15) 0.0160(13) -0.0065(11) -0.0071(13)
C4 0.0517(12) 0.0594(13) 0.0639(14) 0.0082(11) -0.0027(10) -0.0029(10)
C19 0.0722(16) 0.0764(16) 0.0729(16) -0.0038(13) 0.0091(12) -0.0075(13)

loop_
_atom_type_symbol
_atom_type_description
_atom_type_scat_dispersion_real
_atom_type_scat_dispersion_imag
_atom_type_scat_source
C C 0.0033 0.0016 'International Tables Vol C Tables 4.2.6.8 and 6.1.1.4'
H H 0.0000 0.0000 'International Tables Vol C Tables 4.2.6.8 and 6.1.1.4'
N N 0.0061 0.0033 'International Tables Vol C Tables 4.2.6.8 and 6.1.1.4'
F F 0.0171 0.0103 'International Tables Vol C Tables 4.2.6.8 and 6.1.1.4'
Si Si 0.0817 0.0704 'International Tables Vol C Tables 4.2.6.8 and 6.1.1.4'

loop_
_geom_angle_atom_site_label_1
_geom_angle_atom_site_label_2
_geom_angle_atom_site_label_3
_geom_angle
_geom_angle_site_symmetry_1
_geom_angle_site_symmetry_3
_geom_angle_publ_flag
C20 Si1 C19 108.85(11) . . ?
C20 Si1 C13 112.77(10) . . ?
C19 Si1 C13 113.53(10) . . ?
C20 Si1 C18 115.37(10) . . ?
C19 Si1 C18 114.16(10) . . ?
C13 Si1 C18 91.42(8) . . ?
C5 N1 C8 108.72(15) . . ?
C5 N1 C16 128.92(16) . . ?
C8 N1 C16 122.35(16) . . ?
Si1 C20 H20A 109.5 . . ?
Si1 C20 H20B 109.5 . . ?
H20A C20 H20B 109.5 . . ?
Si1 C20 H20C 109.5 . . ?
H20A C20 H20C 109.5 . . ?
H20B C20 H20C 109.5 . . ?
C15 C18 Si1 105.52(12) . . ?
C15 C18 H18A 110.6 . . ?
Si1 C18 H18A 110.6 . . ?
C15 C18 H18B 110.6 . . ?
Si1 C18 H18B 110.6 . . ?
H18A C18 H18B 108.8 . . ?
C16 C15 C14 108.62(14) . . ?
C16 C15 C17 108.75(16) . . ?
C14 C15 C17 109.92(14) . . ?
C16 C15 C18 112.29(14) . . ?
C14 C15 C18 106.65(15) . . ?
C17 C15 C18 110.58(15) . . ?
N1 C16 C15 109.73(14) . . ?
N1 C16 H16A 109.7 . . ?
C15 C16 H16A 109.7 . . ?
N1 C16 H16B 109.7 . . ?
C15 C16 H16B 109.7 . . ?
H16A C16 H16B 108.2 . . ?
N1 C5 C4 130.27(19) . . ?
N1 C5 C6 107.56(17) . . ?
C4 C5 C6 122.15(19) . . ?
C1 C6 C5 118.8(2) . . ?
C1 C6 C7 134.4(2) . . ?
C5 C6 C7 106.77(17) . . ?
C2 C1 C6 117.5(2) . . ?
C2 C1 H1 121.3 . . ?
C6 C1 H1 121.3 . . ?
C1 C2 F1 118.3(2) . . ?
C1 C2 C3 124.6(2) . . ?
F1 C2 C3 117.2(2) . . ?
C15 C17 H17A 109.5 . . ?
C15 C17 H17B 109.5 . . ?
H17A C17 H17B 109.5 . . ?
C15 C17 H17C 109.5 . . ?
H17A C17 H17C 109.5 . . ?
H17B C17 H17C 109.5 . . ?
C9 C14 C13 121.81(16) . . ?
C9 C14 C15 120.54(16) . . ?
C13 C14 C15 117.65(16) . . ?
C12 C13 C14 117.83(18) . . ?
C12 C13 Si1 133.26(17) . . ?
C14 C13 Si1 108.86(13) . . ?
C11 C12 C13 120.7(2) . . ?
C11 C12 H12 119.6 . . ?
C13 C12 H12 119.6 . . ?
C10 C11 C12 120.84(19) . . ?
C10 C11 H11 119.6 . . ?
C12 C11 H11 119.6 . . ?
C11 C10 C9 120.18(19) . . ?
C11 C10 H10 119.9 . . ?
C9 C10 H10 119.9 . . ?
C14 C9 C10 118.57(18) . . ?
C14 C9 C8 118.05(15) . . ?
C10 C9 C8 123.38(17) . . ?
C7 C8 N1 108.90(17) . . ?
C7 C8 C9 132.97(17) . . ?
N1 C8 C9 118.13(16) . . ?
C8 C7 C6 108.03(17) . . ?
C8 C7 H7 126.0 . . ?
C6 C7 H7 126.0 . . ?
C4 C3 C2 119.7(2) . . ?
C4 C3 H3 120.1 . . ?
C2 C3 H3 120.1 . . ?
C3 C4 C5 117.3(2) . . ?
C3 C4 H4 121.4 . . ?
C5 C4 H4 121.4 . . ?
Si1 C19 H19A 109.5 . . ?
Si1 C19 H19B 109.5 . . ?
H19A C19 H19B 109.5 . . ?
Si1 C19 H19C 109.5 . . ?
H19A C19 H19C 109.5 . . ?
H19B C19 H19C 109.5 . . ?

loop_
_geom_bond_atom_site_label_1
_geom_bond_atom_site_label_2
_geom_bond_distance
_geom_bond_site_symmetry_2
_geom_bond_publ_flag
Si1 C20 1.854(2) . ?
Si1 C19 1.862(2) . ?
Si1 C13 1.867(2) . ?
Si1 C18 1.889(2) . ?
F1 C2 1.375(3) . ?
N1 C5 1.377(2) . ?
N1 C8 1.386(2) . ?
N1 C16 1.461(2) . ?
C20 H20A 0.9600 . ?
C20 H20B 0.9600 . ?
C20 H20C 0.9600 . ?
C18 C15 1.548(2) . ?
C18 H18A 0.9700 . ?
C18 H18B 0.9700 . ?
C15 C16 1.526(3) . ?
C15 C14 1.530(2) . ?
C15 C17 1.538(2) . ?
C16 H16A 0.9700 . ?
C16 H16B 0.9700 . ?
C5 C4 1.398(3) . ?
C5 C6 1.414(3) . ?
C6 C1 1.405(3) . ?
C6 C7 1.414(3) . ?
C1 C2 1.348(3) . ?
C1 H1 0.9300 . ?
C2 C3 1.384(4) . ?
C17 H17A 0.9600 . ?
C17 H17B 0.9600 . ?
C17 H17C 0.9600 . ?
C14 C9 1.392(2) . ?
C14 C13 1.399(3) . ?
C13 C12 1.393(3) . ?
C12 C11 1.381(3) . ?
C12 H12 0.9300 . ?
C11 C10 1.374(3) . ?
C11 H11 0.9300 . ?
C10 C9 1.396(3) . ?
C10 H10 0.9300 . ?
C9 C8 1.457(3) . ?
C8 C7 1.365(3) . ?
C7 H7 0.9300 . ?
C3 C4 1.380(3) . ?
C3 H3 0.9300 . ?
C4 H4 0.9300 . ?
C19 H19A 0.9600 . ?
C19 H19B 0.9600 . ?
C19 H19C 0.9600 . ?

loop_
_geom_torsion_atom_site_label_1
_geom_torsion_atom_site_label_2
_geom_torsion_atom_site_label_3
_geom_torsion_atom_site_label_4
_geom_torsion
_geom_torsion_site_symmetry_1
_geom_torsion_site_symmetry_2
_geom_torsion_site_symmetry_3
_geom_torsion_site_symmetry_4
_geom_torsion_publ_flag
C20 Si1 C18 C15 -143.44(13) . . . . ?
C19 Si1 C18 C15 89.36(15) . . . . ?
C13 Si1 C18 C15 -27.31(13) . . . . ?
Si1 C18 C15 C16 150.63(13) . . . . ?
Si1 C18 C15 C14 31.77(16) . . . . ?
Si1 C18 C15 C17 -87.71(16) . . . . ?
C5 N1 C16 C15 -143.07(18) . . . . ?
C8 N1 C16 C15 37.5(2) . . . . ?
C14 C15 C16 N1 -52.05(19) . . . . ?
C17 C15 C16 N1 67.56(18) . . . . ?
C18 C15 C16 N1 -169.74(14) . . . . ?
C8 N1 C5 C4 177.27(19) . . . . ?
C16 N1 C5 C4 -2.2(3) . . . . ?
C8 N1 C5 C6 -1.1(2) . . . . ?
C16 N1 C5 C6 179.43(17) . . . . ?
N1 C5 C6 C1 179.69(17) . . . . ?
C4 C5 C6 C1 1.2(3) . . . . ?
N1 C5 C6 C7 0.7(2) . . . . ?
C4 C5 C6 C7 -177.89(18) . . . . ?
C5 C6 C1 C2 -0.1(3) . . . . ?
C7 C6 C1 C2 178.6(2) . . . . ?
C6 C1 C2 F1 179.60(18) . . . . ?
C6 C1 C2 C3 -1.2(4) . . . . ?
C16 C15 C14 C9 36.1(2) . . . . ?
C17 C15 C14 C9 -82.8(2) . . . . ?
C18 C15 C14 C9 157.29(16) . . . . ?
C16 C15 C14 C13 -144.38(16) . . . . ?
C17 C15 C14 C13 96.75(19) . . . . ?
C18 C15 C14 C13 -23.2(2) . . . . ?
C9 C14 C13 C12 -0.4(3) . . . . ?
C15 C14 C13 C12 -179.98(16) . . . . ?
C9 C14 C13 Si1 -178.29(13) . . . . ?
C15 C14 C13 Si1 2.16(19) . . . . ?
C20 Si1 C13 C12 -43.9(2) . . . . ?
C19 Si1 C13 C12 80.5(2) . . . . ?
C18 Si1 C13 C12 -162.3(2) . . . . ?
C20 Si1 C13 C14 133.51(14) . . . . ?
C19 Si1 C13 C14 -102.09(15) . . . . ?
C18 Si1 C13 C14 15.13(14) . . . . ?
C14 C13 C12 C11 -1.0(3) . . . . ?
Si1 C13 C12 C11 176.22(17) . . . . ?
C13 C12 C11 C10 1.3(3) . . . . ?
C12 C11 C10 C9 -0.2(3) . . . . ?
C13 C14 C9 C10 1.5(3) . . . . ?
C15 C14 C9 C10 -178.94(16) . . . . ?
C13 C14 C9 C8 -179.27(16) . . . . ?
C15 C14 C9 C8 0.3(2) . . . . ?
C11 C10 C9 C14 -1.2(3) . . . . ?
C11 C10 C9 C8 179.62(18) . . . . ?
C5 N1 C8 C7 1.2(2) . . . . ?
C16 N1 C8 C7 -179.34(16) . . . . ?
C5 N1 C8 C9 -179.73(15) . . . . ?
C16 N1 C8 C9 -0.2(2) . . . . ?
C14 C9 C8 C7 158.73(19) . . . . ?
C10 C9 C8 C7 -22.1(3) . . . . ?
C14 C9 C8 N1 -20.1(2) . . . . ?
C10 C9 C8 N1 159.04(17) . . . . ?
N1 C8 C7 C6 -0.7(2) . . . . ?
C9 C8 C7 C6 -179.66(19) . . . . ?
C1 C6 C7 C8 -178.8(2) . . . . ?
C5 C6 C7 C8 0.1(2) . . . . ?
C1 C2 C3 C4 1.5(4) . . . . ?
F1 C2 C3 C4 -179.29(19) . . . . ?
C2 C3 C4 C5 -0.4(3) . . . . ?
N1 C5 C4 C3 -179.04(19) . . . . ?
C6 C5 C4 C3 -0.9(3) . . . . ?
